data_7124277
loop_
_publ_author_name
'Liu, Fupin'
'Spree, Lukas'

_publ_section_title
;
 Molecular Spinning Top: Visualizing the Dynamics of M3N@C80 with Variable
 Temperature Single Crystal X-ray Diffraction
;
_journal_name_full 'Chemical Communications'
_journal_paper_doi 10.1039/C9CC06363C
_journal_year 2019
_chemical_formula_moiety ;Lu3N@C80/NiOEP/2C6H6;
_chemical_formula_sum 'C128 H56 Lu3 N5 Ni'
_chemical_formula_weight 2247.39
_chemical_name_common ;Lu3N@Ih(7)-C80/NiOEP/2C6H6;
_space_group_crystal_system triclinic
_space_group_IT_number 2
_space_group_name_Hall '-P 1'
_space_group_name_H-M_alt 'P -1'
_symmetry_space_group_name_Hall '-P 1'
_symmetry_space_group_name_H-M 'P -1'
_atom_sites_solution_hydrogens geom
_audit_creation_method SHELXL-2018/1
_audit_update_record
;
2019-08-14 deposited with the CCDC.    2019-10-07 downloaded from the CCDC.
;
_cell_angle_alpha 81.20(3)
_cell_angle_beta 74.11(3)
_cell_angle_gamma 86.20(3)
_cell_formula_units_Z 2
_cell_length_a 14.780(3)
_cell_length_b 15.480(3)
_cell_length_c 17.860(4)
_cell_measurement_reflns_used 40289
_cell_measurement_temperature 220(2)
_cell_measurement_theta_max 28.575
_cell_measurement_theta_min 1.058
_cell_volume 3882.6(15)
_computing_cell_refinement XDS
_computing_data_collection XDS
_computing_data_reduction XDS
_computing_structure_refinement 'SHELXL-2018/1 (Sheldrick, 2018)'
_computing_structure_solution 'SHELXT 2014/5 (Sheldrick, 2014)'
_diffrn_ambient_temperature 220(2)
_diffrn_measured_fraction_theta_full 0.905
_diffrn_measured_fraction_theta_max 0.905
_diffrn_measurement_device_type MAR225CCD
_diffrn_measurement_method 'phi scan'
_diffrn_radiation_type synchrotron
_diffrn_radiation_wavelength 0.89429
_diffrn_reflns_av_R_equivalents 0.1745
_diffrn_reflns_av_unetI/netI 0.1206
_diffrn_reflns_Laue_measured_fraction_full 0.905
_diffrn_reflns_Laue_measured_fraction_max 0.905
_diffrn_reflns_limit_h_max 16
_diffrn_reflns_limit_h_min -16
_diffrn_reflns_limit_k_max 17
_diffrn_reflns_limit_k_min -17
_diffrn_reflns_limit_l_max 20
_diffrn_reflns_limit_l_min -20
_diffrn_reflns_number 40289
_diffrn_reflns_point_group_measured_fraction_full 0.905
_diffrn_reflns_point_group_measured_fraction_max 0.905
_diffrn_reflns_theta_full 30.647
_diffrn_reflns_theta_max 30.647
_diffrn_reflns_theta_min 1.803
_diffrn_source 'BESSY BL MX-14.3'
_exptl_absorpt_coefficient_mu 7.783
_exptl_absorpt_correction_type none
_exptl_crystal_colour black
_exptl_crystal_density_diffrn 1.922
_exptl_crystal_description block
_exptl_crystal_F_000 2200
_exptl_crystal_size_max 0.07
_exptl_crystal_size_mid 0.06
_exptl_crystal_size_min 0.05
_refine_diff_density_max 2.771
_refine_diff_density_min -1.532
_refine_diff_density_rms 0.302
_refine_ls_extinction_coef 0.0056(11)
_refine_ls_extinction_expression Fc^*^=kFc[1+0.001xFc^2^\l^3^/sin(2\q)]^-1/4^
_refine_ls_extinction_method 'SHELXL-2018/1 (Sheldrick 2018)'
_refine_ls_goodness_of_fit_ref 1.694
_refine_ls_hydrogen_treatment constr
_refine_ls_matrix_type full
_refine_ls_number_parameters 1320
_refine_ls_number_reflns 10914
_refine_ls_number_restraints 1165
_refine_ls_restrained_S_all 1.768
_refine_ls_R_factor_all 0.2190
_refine_ls_R_factor_gt 0.1576
_refine_ls_shift/su_max 0.009
_refine_ls_shift/su_mean 0.001
_refine_ls_structure_factor_coef Fsqd
_refine_ls_weighting_details 'w=1/[\s^2^(Fo^2^)+(0.2000P)^2^] where P=(Fo^2^+2Fc^2^)/3'
_refine_ls_weighting_scheme calc
_refine_ls_wR_factor_gt 0.3972
_refine_ls_wR_factor_ref 0.4704
_reflns_Friedel_coverage 0.000
_reflns_number_gt 6459
_reflns_number_total 10914
_reflns_threshold_expression 'I > 2\s(I)'
_cod_data_source_file c9cc06363c2.cif
_cod_data_source_block lu3n@c80-220k
_cod_database_code 7124277
_shelx_shelxl_version_number 2018/1
_shelx_space_group_comment
;
The symmetry employed for this shelxl refinement is uniquely defined
by the following loop, which should always be used as a source of
symmetry information in preference to the above space-group names.
They are only intended as comments.
;

loop_
_space_group_symop_operation_xyz
'x, y, z'
'-x, -y, -z'

loop_
_atom_site_label
_atom_site_type_symbol
_atom_site_fract_x
_atom_site_fract_y
_atom_site_fract_z
_atom_site_U_iso_or_equiv
_atom_site_adp_type
_atom_site_occupancy
_atom_site_site_symmetry_order
_atom_site_calc_flag
_atom_site_refinement_flags_posn
_atom_site_refinement_flags_adp
_atom_site_refinement_flags_occupancy
_atom_site_disorder_assembly
_atom_site_disorder_group
Lu1A Lu 0.4408(7) 0.8626(6) 0.8256(6) 0.095(2) Uani 0.3104(19) 1 d . U P A 11
Lu2A Lu 0.5549(5) 0.7677(5) 0.6558(3) 0.1002(16) Uani 0.3104(19) 1 d . U P A 11
Lu3A Lu 0.6705(4) 0.7581(5) 0.8025(3) 0.0953(15) Uani 0.3104(19) 1 d . U P A 11
N1 N 0.5544(7) 0.7910(6) 0.7645(6) 0.020(2) Uani 1 1 d . U . A 11
Lu1B Lu 0.4410(6) 0.8765(6) 0.7689(6) 0.146(2) Uani 0.2812(19) 1 d . U P B 2
Lu2B Lu 0.6087(5) 0.7949(5) 0.6455(3) 0.0969(17) Uani 0.2812(19) 1 d . U P B 2
Lu3B Lu 0.6270(6) 0.7093(5) 0.8286(4) 0.0935(17) Uani 0.2812(19) 1 d . U P B 2
Lu2C Lu 0.5868(7) 0.7193(6) 0.6790(5) 0.115(2) Uani 0.210(3) 1 d . U P C 3
Lu3C Lu 0.5831(13) 0.7369(12) 0.8590(9) 0.099(3) Uani 0.111(3) 1 d . U P C 3
Lu1C Lu 0.5021(10) 0.9078(9) 0.7890(9) 0.125(3) Uani 0.141(3) 1 d . U P C 3
Lu3D Lu 0.5888(12) 0.6738(9) 0.8068(10) 0.099(3) Uani 0.104(3) 1 d . U P D 4
Lu2D Lu 0.6448(11) 0.8370(10) 0.6657(9) 0.129(4) Uani 0.127(3) 1 d . U P D 4
Lu1D Lu 0.4419(9) 0.8347(8) 0.8264(9) 0.135(3) Uani 0.267(3) 1 d . U P D 4
Lu3E Lu 0.6236(12) 0.7982(11) 0.8434(9) 0.085(3) Uani 0.093(3) 1 d . U P E 5
Lu2F Lu 0.5697(15) 0.6682(14) 0.7488(15) 0.109(7) Uiso 0.071(3) 1 d . . P F 6
Lu3F Lu 0.6618(15) 0.8388(15) 0.7916(15) 0.142(7) Uiso 0.100(3) 1 d . . P F 6
C1A C 0.781(2) 0.6541(15) 0.6548(14) 0.117(5) Uani 1 1 d D U . G 1
C2A C 0.797(2) 0.7384(15) 0.6094(17) 0.123(5) Uani 1 1 d D U . G 1
C3A C 0.8358(19) 0.7987(17) 0.6479(17) 0.118(5) Uani 1 1 d D U . G 1
C4A C 0.837(2) 0.7473(19) 0.7264(18) 0.119(5) Uani 1 1 d D U . G 1
C5A C 0.812(2) 0.6593(17) 0.7276(18) 0.128(5) Uani 1 1 d D U . G 1
C6A C 0.760(2) 0.608(2) 0.7975(18) 0.129(5) Uani 1 1 d D U . G 1
C7A C 0.757(2) 0.6532(18) 0.8616(19) 0.119(5) Uani 1 1 d D U . G 1
C8A C 0.7812(19) 0.7423(19) 0.8634(19) 0.112(4) Uani 1 1 d D U . G 1
C9A C 0.819(2) 0.800(2) 0.788(2) 0.112(4) Uani 1 1 d . U . G 1
C10A C 0.806(2) 0.874(2) 0.774(2) 0.110(4) Uani 1 1 d . U . G 1
C11A C 0.740(2) 0.9192(19) 0.840(2) 0.102(4) Uani 1 1 d . U . G 1
C12A C 0.689(2) 0.875(2) 0.9101(19) 0.101(4) Uani 1 1 d . U . G 1
C13A C 0.707(2) 0.7827(17) 0.9256(16) 0.105(4) Uani 1 1 d D U . G 1
C14A C 0.638(2) 0.7154(19) 0.9664(18) 0.117(4) Uani 1 1 d D U . G 1
C15A C 0.540(3) 0.755(2) 0.998(2) 0.120(5) Uani 1 1 d . U . G 1
C16A C 0.518(3) 0.839(2) 0.987(2) 0.110(4) Uani 1 1 d . U . G 1
C17A C 0.597(2) 0.9044(19) 0.9430(18) 0.101(4) Uani 1 1 d . U . G 1
C18A C 0.556(2) 0.9784(18) 0.9022(18) 0.101(4) Uani 1 1 d . U . G 1
C19A C 0.460(2) 0.9614(17) 0.9234(18) 0.110(4) Uani 1 1 d D U . G 1
C20A C 0.438(2) 0.8735(19) 0.9774(18) 0.112(4) Uani 1 1 d D U . G 1
C21A C 0.371(2) 0.8179(18) 0.973(2) 0.124(5) Uani 1 1 d D U . G 1
C22A C 0.303(2) 0.853(2) 0.922(2) 0.125(5) Uani 1 1 d D U . G 1
C23A C 0.3221(18) 0.9363(17) 0.8764(16) 0.116(5) Uani 1 1 d D U . G 1
C24A C 0.397(2) 0.9867(15) 0.8744(15) 0.121(5) Uani 1 1 d D U . G 1
C25A C 0.455(2) 1.0385(16) 0.807(2) 0.118(5) Uani 1 1 d D U . G 1
C26A C 0.424(2) 1.0353(16) 0.7276(15) 0.119(5) Uani 1 1 d D U . G 1
C27A C 0.3530(18) 0.983(2) 0.7265(15) 0.120(5) Uani 1 1 d D U . G 1
C28A C 0.301(2) 0.925(2) 0.791(2) 0.123(5) Uani 1 1 d D U . G 1
C29A C 0.273(2) 0.848(2) 0.800(2) 0.115(4) Uani 1 1 d . U . G 1
C30A C 0.292(2) 0.782(2) 0.744(2) 0.110(4) Uani 1 1 d . U . G 1
C31A C 0.338(2) 0.846(2) 0.666(2) 0.104(4) Uani 1 1 d . U . G 1
C32A C 0.3648(19) 0.9325(18) 0.6634(19) 0.112(4) Uani 1 1 d D U . G 1
C33A C 0.451(2) 0.9507(17) 0.5994(16) 0.109(4) Uani 1 1 d D U . G 1
C34A C 0.477(2) 0.863(2) 0.558(2) 0.110(4) Uani 1 1 d . U . G 1
C35A C 0.405(2) 0.807(2) 0.5996(19) 0.102(4) Uani 1 1 d . U . G 1
C36A C 0.423(2) 0.717(2) 0.611(2) 0.104(4) Uani 1 1 d . U . G 1
C37A C 0.5114(18) 0.6802(17) 0.5809(16) 0.104(4) Uani 1 1 d D U . G 1
C38A C 0.592(2) 0.7459(17) 0.5358(17) 0.109(4) Uani 1 1 d D U . G 1
C39A C 0.575(2) 0.830(2) 0.530(2) 0.113(4) Uani 1 1 d . U . G 1
C40A C 0.641(3) 0.893(2) 0.533(2) 0.118(5) Uani 1 1 d . U . G 1
C41A C 0.731(2) 0.8663(19) 0.5401(19) 0.117(5) Uani 1 1 d D U . G 1
C42A C 0.749(2) 0.7720(19) 0.553(2) 0.124(5) Uani 1 1 d D U . G 1
C43A C 0.6810(19) 0.7079(18) 0.5511(18) 0.114(4) Uani 1 1 d D U . G 1
C44A C 0.6577(19) 0.6191(16) 0.6030(18) 0.115(4) Uani 1 1 d D U . G 1
C45A C 0.714(2) 0.5991(19) 0.6573(17) 0.124(5) Uani 1 1 d D U . G 1
C46A C 0.6615(19) 0.5477(16) 0.7283(16) 0.123(5) Uani 1 1 d D U . G 1
C47A C 0.569(2) 0.5309(16) 0.7487(18) 0.117(5) Uani 1 1 d D U . G 1
C48A C 0.508(3) 0.5678(17) 0.699(2) 0.113(4) Uani 1 1 d . U . G 1
C49A C 0.5509(19) 0.6070(15) 0.6245(17) 0.107(4) Uani 1 1 d D U . G 1
C50A C 0.3724(18) 0.6658(17) 0.6885(16) 0.106(4) Uani 1 1 d D U . G 1
C51A C 0.4147(19) 0.5943(15) 0.7252(17) 0.109(4) Uani 1 1 d D U . G 1
C52A C 0.3821(18) 0.5871(13) 0.8038(15) 0.113(4) Uani 1 1 d D U . G 1
C53A C 0.3155(15) 0.6546(16) 0.8201(15) 0.114(4) Uani 1 1 d D U . G 1
C54A C 0.3057(18) 0.7047(17) 0.7497(18) 0.111(4) Uani 1 1 d D U . G 1
C55A C 0.270(2) 0.795(2) 0.880(2) 0.122(5) Uani 1 1 d . U . G 1
C56A C 0.3009(18) 0.6971(17) 0.882(2) 0.119(5) Uani 1 1 d D U . G 1
C57A C 0.355(2) 0.6637(19) 0.9424(17) 0.123(5) Uani 1 1 d D U . G 1
C58A C 0.383(3) 0.725(2) 0.985(2) 0.122(5) Uani 1 1 d . U . G 1
C59A C 0.475(3) 0.699(2) 0.995(2) 0.121(5) Uani 1 1 d . U . G 1
C60A C 0.499(2) 0.6102(18) 0.9608(17) 0.124(5) Uani 1 1 d D U . G 1
C61A C 0.4232(17) 0.5967(17) 0.9263(16) 0.124(5) Uani 1 1 d D U . G 1
C62A C 0.4433(18) 0.5606(15) 0.8573(18) 0.122(5) Uani 1 1 d D U . G 1
C63A C 0.5352(19) 0.5282(15) 0.8280(16) 0.119(5) Uani 1 1 d D U . G 1
C64A C 0.6085(17) 0.5446(18) 0.8569(16) 0.122(5) Uani 1 1 d D U . G 1
C65A C 0.593(2) 0.5828(19) 0.924(2) 0.123(5) Uani 1 1 d D U . G 1
C66A C 0.662(2) 0.6333(17) 0.9253(19) 0.121(5) Uani 1 1 d D U . G 1
C67A C 0.6893(19) 0.5529(18) 0.7978(15) 0.125(5) Uani 1 1 d D U . G 1
C68A C 0.697(2) 0.9898(19) 0.804(2) 0.108(4) Uani 1 1 d . U . G 1
C69A C 0.729(2) 0.9986(17) 0.7196(17) 0.110(4) Uani 1 1 d D U . G 1
C70A C 0.7952(19) 0.9299(18) 0.7062(19) 0.113(4) Uani 1 1 d D U . G 1
C71A C 0.8089(17) 0.8867(16) 0.6446(18) 0.115(5) Uani 1 1 d D U . G 1
C72A C 0.758(2) 0.9230(15) 0.5847(16) 0.113(5) Uani 1 1 d D U . G 1
C73A C 0.6908(17) 0.9846(18) 0.6004(16) 0.119(5) Uani 1 1 d D U . G 1
C74A C 0.6720(17) 1.0240(15) 0.6685(18) 0.116(5) Uani 1 1 d D U . G 1
C75A C 0.583(2) 1.0571(16) 0.6995(18) 0.115(5) Uani 1 1 d D U . G 1
C76A C 0.5051(17) 1.0423(16) 0.6720(18) 0.117(5) Uani 1 1 d D U . G 1
C77A C 0.5169(17) 0.9989(18) 0.6041(15) 0.117(5) Uani 1 1 d D U . G 1
C78A C 0.614(2) 0.9727(18) 0.5656(17) 0.118(5) Uani 1 1 d D U . G 1
C79A C 0.558(3) 1.0510(16) 0.782(2) 0.112(4) Uani 1 1 d . U . G 1
C80A C 0.614(3) 1.0178(18) 0.827(2) 0.106(4) Uani 1 1 d . U . G 1
Ni1P Ni 0.92544(11) 0.54185(10) 0.58019(10) 0.0228(6) Uani 1 1 d . . . H 1
N1P N 0.8449(7) 0.4407(6) 0.6122(5) 0.019(2) Uani 1 1 d . U . H 1
N2P N 0.8853(7) 0.5673(6) 0.4843(6) 0.017(2) Uani 1 1 d . . . H 1
N3P N 1.0021(7) 0.6454(6) 0.5503(5) 0.020(2) Uani 1 1 d . . . H 1
N4P N 0.9616(8) 0.5174(7) 0.6805(6) 0.024(2) Uani 1 1 d . . . H 1
C1P C 0.8316(9) 0.3825(8) 0.6816(10) 0.036(4) Uani 1 1 d . . . H 1
C2P C 0.7643(10) 0.3156(9) 0.6838(10) 0.036(3) Uani 1 1 d . U . H 1
C3P C 0.7405(9) 0.3307(9) 0.6177(10) 0.035(4) Uani 1 1 d . . . H 1
C4P C 0.7891(10) 0.4097(9) 0.5724(9) 0.031(3) Uani 1 1 d . . . H 1
C5P C 0.7799(9) 0.4485(8) 0.5005(8) 0.026(3) Uani 1 1 d . . . H 1
H5P H 0.741337 0.421056 0.477654 0.032 Uiso 1 1 calc R U . H 1
C6P C 0.8215(10) 0.5225(9) 0.4598(10) 0.037(4) Uani 1 1 d . . . H 1
C7P C 0.8073(9) 0.5656(8) 0.3863(8) 0.024(3) Uani 1 1 d . . . H 1
C8P C 0.8575(10) 0.6373(9) 0.3681(9) 0.032(3) Uani 1 1 d . . . H 1
C9P C 0.9069(11) 0.6393(8) 0.4256(11) 0.040(4) Uani 1 1 d . . . H 1
C10P C 0.9684(10) 0.7026(9) 0.4240(11) 0.041(4) Uani 1 1 d . . . H 1
H10P H 0.982317 0.746061 0.379885 0.049 Uiso 1 1 calc R U . H 1
C11P C 1.0108(9) 0.7067(8) 0.4826(9) 0.029(3) Uani 1 1 d . . . H 1
C12P C 1.0724(9) 0.7792(8) 0.4813(10) 0.034(4) Uani 1 1 d . . . H 1
C13P C 1.0987(9) 0.7603(8) 0.5474(9) 0.030(3) Uani 1 1 d . . . H 1
C14P C 1.0552(9) 0.6796(9) 0.5912(8) 0.029(3) Uani 1 1 d . . . H 1
C15P C 1.0644(9) 0.6397(9) 0.6644(7) 0.025(3) Uani 1 1 d . . . H 1
H15P H 1.105005 0.665185 0.686604 0.030 Uiso 1 1 calc R U . H 1
C16P C 1.0197(9) 0.5676(9) 0.7054(9) 0.033(3) Uani 1 1 d . . . H 1
C17P C 1.0263(11) 0.5300(10) 0.7824(8) 0.036(4) Uani 1 1 d . . . H 1
C18P C 0.9724(10) 0.4578(10) 0.8040(10) 0.041(4) Uani 1 1 d . . . H 1
C19P C 0.9319(11) 0.4533(10) 0.7415(12) 0.049(5) Uani 1 1 d . . . H 1
C20P C 0.8704(10) 0.3870(9) 0.7400(11) 0.042(4) Uani 1 1 d . . . H 1
H20P H 0.856102 0.342953 0.783642 0.050 Uiso 1 1 calc R U . H 1
C21P C 0.7321(14) 0.2446(10) 0.7509(11) 0.056(5) Uani 1 1 d . . . H 1
H21A H 0.783081 0.228369 0.776178 0.067 Uiso 1 1 calc R U . H 1
H21B H 0.718326 0.192957 0.730688 0.067 Uiso 1 1 calc R U . H 1
C22P C 0.647(2) 0.2705(15) 0.8109(17) 0.101(9) Uani 1 1 d . . . H 1
H22A H 0.628698 0.222230 0.853041 0.151 Uiso 1 1 calc R U . H 1
H22B H 0.660233 0.320788 0.832008 0.151 Uiso 1 1 calc R U . H 1
H22C H 0.595467 0.285369 0.786510 0.151 Uiso 1 1 calc R U . H 1
C23P C 0.6749(11) 0.2817(10) 0.5884(13) 0.051(5) Uani 1 1 d . . . H 1
H23A H 0.674172 0.220233 0.611992 0.061 Uiso 1 1 calc R U . H 1
H23B H 0.698387 0.284003 0.531219 0.061 Uiso 1 1 calc R U . H 1
C24P C 0.5732(12) 0.3209(15) 0.6088(14) 0.071(6) Uani 1 1 d . . . H 1
H24A H 0.533280 0.287913 0.589139 0.107 Uiso 1 1 calc R U . H 1
H24B H 0.549308 0.317706 0.665433 0.107 Uiso 1 1 calc R U . H 1
H24C H 0.573507 0.381438 0.584709 0.107 Uiso 1 1 calc R U . H 1
C25P C 0.7374(11) 0.5365(10) 0.3483(10) 0.042(4) Uani 1 1 d . . . H 1
H25A H 0.739214 0.472472 0.353917 0.050 Uiso 1 1 calc R U . H 1
H25B H 0.756120 0.558588 0.291947 0.050 Uiso 1 1 calc R U . H 1
C26P C 0.6372(13) 0.5677(13) 0.3831(15) 0.072(7) Uani 1 1 d . . . H 1
H26A H 0.595703 0.547060 0.356284 0.108 Uiso 1 1 calc R U . H 1
H26B H 0.617466 0.544966 0.438604 0.108 Uiso 1 1 calc R U . H 1
H26C H 0.634383 0.631139 0.376594 0.108 Uiso 1 1 calc R U . H 1
C27P C 0.8647(12) 0.7082(10) 0.2946(10) 0.045(4) Uani 1 1 d . . . H 1
H27A H 0.930206 0.725793 0.272371 0.054 Uiso 1 1 calc R U . H 1
H27B H 0.844677 0.683843 0.254331 0.054 Uiso 1 1 calc R U . H 1
C28P C 0.8035(15) 0.7866(11) 0.3173(11) 0.059(5) Uani 1 1 d . . . H 1
H28A H 0.808492 0.830214 0.271328 0.089 Uiso 1 1 calc R U . H 1
H28B H 0.738652 0.769098 0.338688 0.089 Uiso 1 1 calc R U . H 1
H28C H 0.824007 0.810963 0.356691 0.089 Uiso 1 1 calc R U . H 1
C29P C 1.0930(10) 0.8527(9) 0.4175(10) 0.040(4) Uani 1 1 d . . . H 1
H29A H 1.107470 0.830099 0.367065 0.048 Uiso 1 1 calc R U . H 1
H29B H 1.149027 0.881713 0.419575 0.048 Uiso 1 1 calc R U . H 1
C30P C 1.0151(14) 0.9179(10) 0.4208(11) 0.052(4) Uani 1 1 d . . . H 1
H30A H 1.033043 0.964646 0.377144 0.078 Uiso 1 1 calc R U . H 1
H30B H 0.959642 0.890138 0.417388 0.078 Uiso 1 1 calc R U . H 1
H30C H 1.001233 0.941795 0.469942 0.078 Uiso 1 1 calc R U . H 1
C31P C 1.1587(11) 0.8118(9) 0.5818(10) 0.041(4) Uani 1 1 d . . . H 1
H31A H 1.198717 0.770726 0.606719 0.049 Uiso 1 1 calc R U . H 1
H31B H 1.199986 0.849982 0.538928 0.049 Uiso 1 1 calc R U . H 1
C32P C 1.1000(15) 0.8673(13) 0.6421(14) 0.069(6) Uani 1 1 d . . . H 1
H32A H 1.141389 0.898361 0.661879 0.104 Uiso 1 1 calc R U . H 1
H32B H 1.061251 0.909019 0.617435 0.104 Uiso 1 1 calc R U . H 1
H32C H 1.059981 0.829740 0.685245 0.104 Uiso 1 1 calc R U . H 1
C33P C 1.0826(11) 0.5685(11) 0.8275(9) 0.043(4) Uani 1 1 d . . . H 1
H33A H 1.096004 0.522564 0.867631 0.051 Uiso 1 1 calc R U . H 1
H33B H 1.142943 0.587346 0.791315 0.051 Uiso 1 1 calc R U . H 1
C34P C 1.0350(15) 0.6448(15) 0.8672(14) 0.074(6) Uani 1 1 d . . . H 1
H34A H 1.075521 0.665688 0.894760 0.112 Uiso 1 1 calc R U . H 1
H34B H 1.022982 0.691480 0.827901 0.112 Uiso 1 1 calc R U . H 1
H34C H 0.975967 0.626592 0.904341 0.112 Uiso 1 1 calc R U . H 1
C35P C 0.9486(12) 0.4016(12) 0.8826(11) 0.053(5) Uani 1 1 d . . . H 1
H35A H 0.943116 0.341346 0.874053 0.063 Uiso 1 1 calc R U . H 1
H35B H 1.001484 0.402339 0.905657 0.063 Uiso 1 1 calc R U . H 1
C36P C 0.8636(17) 0.425(2) 0.9395(14) 0.106(10) Uani 1 1 d . . . H 1
H36A H 0.855387 0.384496 0.987774 0.159 Uiso 1 1 calc R U . H 1
H36B H 0.868454 0.483950 0.950281 0.159 Uiso 1 1 calc R U . H 1
H36C H 0.809886 0.422748 0.918568 0.159 Uiso 1 1 calc R U . H 1
C1S C 0.7309(10) 0.6193(7) 1.1156(9) 0.069(6) Uani 1 1 d G . . I 1
H1S H 0.728125 0.559565 1.112233 0.083 Uiso 1 1 calc R U . I 1
C2S C 0.6563(9) 0.6606(10) 1.1642(9) 0.083(7) Uani 1 1 d G . . I 1
H2S H 0.603000 0.628868 1.193691 0.099 Uiso 1 1 calc R U . I 1
C3S C 0.6603(11) 0.7489(10) 1.1692(10) 0.083(7) Uani 1 1 d G . . I 1
H3S H 0.609870 0.776909 1.202088 0.100 Uiso 1 1 calc R U . I 1
C4S C 0.7391(13) 0.7959(7) 1.1256(11) 0.099(9) Uani 1 1 d G . . I 1
H4S H 0.741864 0.855647 1.129026 0.118 Uiso 1 1 calc R U . I 1
C5S C 0.8137(10) 0.7546(10) 1.0770(10) 0.099(10) Uani 1 1 d G . . I 1
H5S H 0.866990 0.786345 1.047568 0.119 Uiso 1 1 calc R U . I 1
C6S C 0.8096(9) 0.6663(10) 1.0720(9) 0.073(6) Uani 1 1 d G . . I 1
H6S H 0.860121 0.638305 1.039170 0.087 Uiso 1 1 calc R U . I 1
C7S C 1.013(2) 0.9544(19) 0.849(2) 0.208(11) Uani 1 1 d G U . J 1
H7S H 1.055688 0.907741 0.835128 0.250 Uiso 1 1 calc R U . J 1
C8S C 1.015(2) 1.030(2) 0.7958(17) 0.209(11) Uani 1 1 d G U . J 1
H8S H 1.058014 1.034714 0.745809 0.250 Uiso 1 1 calc R U . J 1
C9S C 0.952(2) 1.0992(19) 0.816(2) 0.211(11) Uani 1 1 d G U . J 1
H9S H 0.953395 1.150417 0.780391 0.253 Uiso 1 1 calc R U . J 1
C10S C 0.889(2) 1.0925(19) 0.890(2) 0.211(11) Uani 1 1 d G U . J 1
H10S H 0.846450 1.139150 0.904293 0.254 Uiso 1 1 calc R U . J 1
C11S C 0.887(2) 1.017(2) 0.9436(17) 0.211(11) Uani 1 1 d G U . J 1
H11S H 0.844123 1.012178 0.993613 0.253 Uiso 1 1 calc R U . J 1
C12S C 0.950(2) 0.9477(19) 0.923(2) 0.210(11) Uani 1 1 d G U . J 1
H12S H 0.948741 0.896473 0.959032 0.252 Uiso 1 1 calc R U . J 1

loop_
_atom_site_aniso_label
_atom_site_aniso_U_11
_atom_site_aniso_U_22
_atom_site_aniso_U_33
_atom_site_aniso_U_23
_atom_site_aniso_U_13
_atom_site_aniso_U_12
Lu1A 0.070(3) 0.119(5) 0.114(3) -0.090(3) -0.031(3) 0.058(3)
Lu2A 0.148(5) 0.123(4) 0.058(2) -0.047(3) -0.062(3) 0.011(3)
Lu3A 0.071(3) 0.123(4) 0.110(4) -0.019(3) -0.061(3) 0.034(3)
N1 0.021(4) 0.023(4) 0.015(4) -0.005(3) -0.002(3) -0.001(3)
Lu1B 0.111(4) 0.154(5) 0.173(5) -0.058(4) -0.044(4) 0.094(4)
Lu2B 0.108(4) 0.151(5) 0.0337(19) -0.034(2) -0.008(2) -0.019(3)
Lu3B 0.099(5) 0.089(4) 0.103(4) 0.006(3) -0.068(3) 0.048(3)
Lu2C 0.155(6) 0.131(5) 0.077(4) -0.080(4) -0.031(4) 0.025(5)
Lu3C 0.105(6) 0.104(6) 0.091(5) 0.013(4) -0.059(4) 0.047(5)
Lu1C 0.101(5) 0.126(6) 0.149(6) -0.071(5) -0.021(5) 0.048(5)
Lu3D 0.114(6) 0.077(6) 0.111(6) 0.010(5) -0.059(5) 0.038(5)
Lu2D 0.136(7) 0.142(7) 0.080(6) 0.002(5) 0.014(6) -0.012(6)
Lu1D 0.077(4) 0.140(7) 0.153(5) -0.053(5) 0.030(4) 0.070(4)
Lu3E 0.095(6) 0.105(6) 0.089(5) -0.040(5) -0.076(5) 0.035(5)
C1A 0.098(8) 0.103(8) 0.135(8) -0.041(8) -0.005(8) 0.036(8)
C2A 0.095(8) 0.125(8) 0.132(8) -0.026(8) -0.004(7) 0.021(8)
C3A 0.078(7) 0.123(8) 0.140(8) -0.013(8) -0.008(7) 0.000(8)
C4A 0.080(7) 0.129(8) 0.144(8) -0.016(8) -0.027(7) 0.009(7)
C5A 0.100(8) 0.117(8) 0.146(8) -0.016(8) -0.011(8) 0.035(8)
C6A 0.118(8) 0.107(8) 0.144(8) -0.006(8) -0.022(8) 0.038(8)
C7A 0.111(8) 0.116(8) 0.129(8) -0.002(7) -0.045(7) 0.027(7)
C8A 0.101(7) 0.124(7) 0.123(7) -0.013(6) -0.054(6) 0.005(6)
C9A 0.083(7) 0.124(8) 0.140(8) -0.016(7) -0.049(7) -0.007(7)
C10A 0.087(7) 0.116(8) 0.144(8) -0.021(7) -0.049(7) -0.033(7)
C11A 0.100(7) 0.105(8) 0.130(8) -0.040(7) -0.060(7) -0.035(7)
C12A 0.113(8) 0.119(8) 0.104(7) -0.045(7) -0.069(6) -0.010(7)
C13A 0.114(8) 0.127(8) 0.103(7) -0.024(7) -0.073(6) 0.003(7)
C14A 0.120(8) 0.126(8) 0.113(8) -0.011(7) -0.053(7) 0.013(8)
C15A 0.132(8) 0.121(8) 0.106(8) -0.018(8) -0.029(8) 0.003(8)
C16A 0.132(8) 0.111(8) 0.098(8) -0.046(7) -0.033(7) 0.004(8)
C17A 0.122(8) 0.110(8) 0.098(7) -0.060(7) -0.052(7) -0.003(7)
C18A 0.128(8) 0.087(7) 0.111(8) -0.070(6) -0.036(7) -0.009(7)
C19A 0.130(8) 0.095(7) 0.112(8) -0.066(7) -0.019(7) 0.018(8)
C20A 0.127(8) 0.107(8) 0.104(8) -0.050(7) -0.016(8) 0.007(8)
C21A 0.119(8) 0.119(8) 0.117(8) -0.020(8) -0.003(8) 0.004(8)
C22A 0.103(8) 0.120(8) 0.134(8) -0.019(8) -0.002(8) 0.013(8)
C23A 0.100(8) 0.099(8) 0.136(8) -0.032(7) -0.011(8) 0.029(8)
C24A 0.124(8) 0.091(7) 0.135(8) -0.046(7) -0.007(8) 0.036(8)
C25A 0.131(8) 0.067(7) 0.143(8) -0.028(7) -0.015(8) 0.025(8)
C26A 0.124(8) 0.077(7) 0.145(8) -0.004(7) -0.028(8) 0.028(8)
C27A 0.111(8) 0.102(8) 0.141(8) 0.001(7) -0.041(8) 0.034(8)
C28A 0.101(8) 0.111(8) 0.145(8) -0.011(8) -0.025(8) 0.026(8)
C29A 0.081(7) 0.122(8) 0.142(8) -0.014(8) -0.035(7) 0.000(8)
C30A 0.076(7) 0.126(8) 0.141(8) -0.010(8) -0.056(7) -0.008(7)
C31A 0.083(7) 0.126(8) 0.127(8) -0.005(7) -0.077(6) 0.008(7)
C32A 0.101(8) 0.116(8) 0.128(8) 0.013(7) -0.070(7) 0.033(7)
C33A 0.109(8) 0.108(8) 0.116(8) 0.025(7) -0.072(7) 0.026(7)
C34A 0.114(8) 0.125(8) 0.110(8) -0.002(7) -0.071(7) 0.011(8)
C35A 0.098(7) 0.127(8) 0.114(8) -0.017(7) -0.086(6) -0.003(7)
C36A 0.108(7) 0.121(8) 0.118(8) -0.039(7) -0.074(7) -0.020(7)
C37A 0.123(8) 0.111(8) 0.106(8) -0.055(7) -0.057(7) -0.008(7)
C38A 0.127(8) 0.116(8) 0.095(8) -0.037(7) -0.041(7) 0.005(8)
C39A 0.120(8) 0.121(8) 0.107(8) -0.016(7) -0.044(7) 0.000(8)
C40A 0.118(8) 0.113(8) 0.114(8) 0.002(8) -0.028(8) -0.006(8)
C41A 0.109(8) 0.113(8) 0.115(8) -0.003(7) -0.012(8) -0.013(8)
C42A 0.113(8) 0.125(8) 0.120(8) -0.019(8) -0.011(8) 0.010(8)
C43A 0.122(8) 0.114(8) 0.107(8) -0.041(7) -0.023(7) 0.008(8)
C44A 0.129(8) 0.099(7) 0.117(8) -0.057(7) -0.017(7) 0.022(8)
C45A 0.122(8) 0.095(7) 0.140(8) -0.044(7) -0.002(8) 0.039(8)
C46A 0.134(8) 0.069(7) 0.149(9) -0.028(7) -0.011(8) 0.034(8)
C47A 0.141(8) 0.058(7) 0.148(8) -0.030(7) -0.023(8) 0.001(7)
C48A 0.136(8) 0.073(7) 0.142(8) -0.048(7) -0.035(8) -0.024(7)
C49A 0.133(8) 0.089(7) 0.119(8) -0.067(7) -0.038(7) -0.011(7)
C50A 0.102(7) 0.107(8) 0.139(8) -0.036(7) -0.062(7) -0.044(7)
C51A 0.120(8) 0.082(7) 0.146(8) -0.038(7) -0.044(7) -0.053(7)
C52A 0.113(8) 0.080(7) 0.150(8) -0.012(7) -0.029(7) -0.066(7)
C53A 0.091(7) 0.105(8) 0.151(8) -0.007(7) -0.030(7) -0.063(7)
C54A 0.087(7) 0.116(8) 0.146(8) -0.017(7) -0.052(7) -0.041(7)
C55A 0.087(8) 0.121(8) 0.143(9) -0.009(8) -0.009(8) -0.011(8)
C56A 0.090(8) 0.111(8) 0.141(8) 0.001(8) -0.008(7) -0.045(7)
C57A 0.110(8) 0.107(8) 0.126(8) 0.014(8) 0.003(8) -0.036(7)
C58A 0.117(8) 0.113(8) 0.115(8) 0.000(8) -0.001(8) -0.015(8)
C59A 0.127(8) 0.113(8) 0.110(8) 0.003(8) -0.016(8) -0.009(8)
C60A 0.132(8) 0.096(8) 0.122(8) 0.022(7) -0.016(8) -0.007(8)
C61A 0.131(8) 0.086(7) 0.130(8) 0.021(7) -0.003(8) -0.036(7)
C62A 0.135(8) 0.069(7) 0.147(8) 0.006(7) -0.013(8) -0.043(7)
C63A 0.142(8) 0.051(7) 0.148(9) -0.002(7) -0.019(8) -0.005(7)
C64A 0.139(8) 0.066(7) 0.141(9) 0.007(7) -0.023(8) 0.020(8)
C65A 0.135(8) 0.092(8) 0.127(8) 0.019(7) -0.032(8) 0.015(8)
C66A 0.123(8) 0.113(8) 0.123(8) 0.009(7) -0.045(7) 0.018(8)
C67A 0.132(8) 0.077(7) 0.149(9) -0.013(8) -0.020(8) 0.035(8)
C68A 0.114(8) 0.086(7) 0.141(8) -0.039(7) -0.042(7) -0.040(7)
C69A 0.103(8) 0.083(7) 0.148(8) -0.010(7) -0.029(7) -0.055(7)
C70A 0.087(7) 0.107(8) 0.146(8) -0.010(7) -0.030(7) -0.044(7)
C71A 0.083(7) 0.116(8) 0.136(8) -0.003(8) -0.011(7) -0.031(7)
C72A 0.097(8) 0.107(8) 0.120(8) 0.008(7) -0.011(7) -0.030(7)
C73A 0.117(8) 0.093(8) 0.127(8) 0.023(7) -0.014(8) -0.029(7)
C74A 0.119(8) 0.074(7) 0.140(8) 0.014(7) -0.018(8) -0.035(7)
C75A 0.131(8) 0.060(7) 0.142(8) 0.003(7) -0.024(8) -0.005(7)
C76A 0.130(8) 0.072(7) 0.137(8) 0.010(7) -0.031(8) 0.021(8)
C77A 0.124(8) 0.094(8) 0.124(8) 0.029(7) -0.047(7) 0.022(8)
C78A 0.120(8) 0.100(8) 0.119(8) 0.025(7) -0.025(8) -0.003(8)
C79A 0.136(8) 0.059(7) 0.140(8) -0.031(7) -0.026(8) -0.003(7)
C80A 0.128(8) 0.073(7) 0.132(8) -0.053(7) -0.036(7) -0.020(7)
Ni1P 0.0196(9) 0.0161(9) 0.0359(10) -0.0035(7) -0.0113(7) -0.0060(7)
N1P 0.023(5) 0.021(5) 0.009(4) 0.007(4) -0.001(4) -0.007(4)
N2P 0.016(5) 0.013(5) 0.022(5) 0.000(4) -0.005(4) 0.002(4)
N3P 0.033(6) 0.023(5) 0.002(4) 0.003(4) -0.004(4) -0.002(5)
N4P 0.028(6) 0.027(6) 0.018(5) 0.004(4) -0.005(4) -0.012(5)
C1P 0.017(7) 0.019(7) 0.073(11) -0.021(7) -0.005(7) -0.003(6)
C2P 0.033(7) 0.022(6) 0.050(7) -0.003(5) -0.003(6) -0.019(5)
C3P 0.020(7) 0.027(7) 0.060(10) -0.016(7) -0.003(7) -0.012(6)
C4P 0.026(7) 0.026(7) 0.043(9) -0.004(6) -0.011(6) -0.015(6)
C5P 0.018(6) 0.029(7) 0.040(8) -0.027(6) -0.008(6) 0.001(6)
C6P 0.032(8) 0.036(8) 0.056(10) -0.032(7) -0.015(7) -0.007(7)
C7P 0.024(7) 0.026(7) 0.030(7) -0.009(5) -0.018(6) 0.001(6)
C8P 0.026(8) 0.026(7) 0.049(9) -0.012(6) -0.015(6) 0.006(6)
C9P 0.039(9) 0.014(7) 0.075(12) -0.005(7) -0.028(8) -0.006(7)
C10P 0.023(8) 0.019(7) 0.071(11) 0.010(7) -0.005(7) -0.010(6)
C11P 0.012(6) 0.016(6) 0.067(10) -0.023(6) -0.011(6) -0.002(6)
C12P 0.020(7) 0.021(7) 0.061(10) -0.007(6) -0.004(7) -0.012(6)
C13P 0.022(7) 0.026(7) 0.050(9) -0.010(6) -0.018(6) -0.008(6)
C14P 0.016(7) 0.038(8) 0.029(7) -0.005(6) 0.001(5) -0.010(6)
C15P 0.018(6) 0.039(8) 0.024(7) -0.009(6) -0.012(5) -0.006(6)
C16P 0.019(7) 0.039(8) 0.040(8) -0.014(7) -0.001(6) -0.010(7)
C17P 0.046(9) 0.044(8) 0.023(7) 0.011(6) -0.025(7) -0.010(7)
C18P 0.015(7) 0.050(9) 0.055(10) -0.004(8) -0.002(7) -0.010(7)
C19P 0.023(8) 0.029(8) 0.093(14) 0.006(8) -0.020(8) -0.007(7)
C20P 0.031(8) 0.018(7) 0.071(12) 0.005(7) -0.008(8) -0.014(7)
C21P 0.067(12) 0.037(9) 0.063(12) -0.003(8) -0.013(9) -0.030(9)
C22P 0.11(2) 0.070(14) 0.088(19) -0.008(13) 0.024(16) -0.017(15)
C23P 0.030(8) 0.032(8) 0.097(15) -0.011(8) -0.022(9) -0.014(7)
C24P 0.029(9) 0.099(16) 0.094(16) -0.048(13) -0.008(9) -0.008(10)
C25P 0.052(10) 0.042(8) 0.043(9) -0.016(7) -0.026(8) 0.004(8)
C26P 0.044(10) 0.072(12) 0.13(2) -0.064(13) -0.058(12) 0.022(10)
C27P 0.045(9) 0.044(9) 0.056(10) -0.014(8) -0.027(8) -0.005(8)
C28P 0.086(14) 0.047(10) 0.052(11) 0.002(8) -0.040(10) 0.013(10)
C29P 0.033(8) 0.027(7) 0.057(10) 0.002(7) -0.007(7) -0.016(7)
C30P 0.070(12) 0.034(8) 0.056(11) -0.006(7) -0.022(9) 0.001(9)
C31P 0.038(9) 0.022(7) 0.070(11) -0.006(7) -0.025(8) -0.013(7)
C32P 0.069(13) 0.066(12) 0.100(17) -0.055(12) -0.046(12) 0.008(11)
C33P 0.036(8) 0.058(10) 0.039(9) 0.003(7) -0.019(7) -0.021(8)
C34P 0.063(13) 0.100(16) 0.080(15) -0.050(13) -0.030(11) -0.005(12)
C35P 0.037(9) 0.061(11) 0.061(11) 0.020(9) -0.025(8) -0.013(9)
C36P 0.077(16) 0.16(2) 0.058(14) 0.068(16) -0.017(12) -0.041(18)
C1S 0.071(14) 0.055(11) 0.094(17) -0.023(11) -0.039(13) 0.011(11)
C2S 0.094(18) 0.083(16) 0.080(16) -0.006(13) -0.035(14) -0.020(15)
C3S 0.087(18) 0.075(15) 0.095(19) -0.017(13) -0.039(14) 0.020(14)
C4S 0.12(2) 0.071(15) 0.12(3) -0.045(16) -0.05(2) 0.009(17)
C5S 0.10(2) 0.12(2) 0.093(19) 0.038(16) -0.063(17) -0.066(18)
C6S 0.073(15) 0.062(12) 0.081(16) -0.004(11) -0.022(12) 0.005(12)
C7S 0.147(18) 0.19(2) 0.23(3) -0.007(18) 0.030(16) 0.036(17)
C8S 0.145(18) 0.19(2) 0.23(3) -0.005(18) 0.033(16) 0.038(16)
C9S 0.147(18) 0.19(2) 0.23(3) -0.002(18) 0.033(16) 0.040(16)
C10S 0.146(17) 0.19(2) 0.23(3) -0.003(18) 0.035(16) 0.042(17)
C11S 0.145(18) 0.19(2) 0.23(3) -0.005(18) 0.033(16) 0.039(16)
C12S 0.149(18) 0.19(2) 0.23(3) -0.006(18) 0.030(16) 0.037(16)

loop_
_atom_type_symbol
_atom_type_description
_atom_type_scat_dispersion_real
_atom_type_scat_dispersion_imag
_atom_type_scat_source
C C 0.0060 0.0030 'International Tables Vol C Tables 4.2.6.8 and 6.1.1.4'
H H 0.0000 0.0000 'International Tables Vol C Tables 4.2.6.8 and 6.1.1.4'
N N 0.0110 0.0050 'International Tables Vol C Tables 4.2.6.8 and 6.1.1.4'
Ni Ni 0.2530 1.6900 'International Tables Vol C Tables 4.2.6.8 and 6.1.1.4'
Lu Lu -1.4790 8.9990 'International Tables Vol C Tables 4.2.6.8 and 6.1.1.4'

loop_
_geom_angle_atom_site_label_1
_geom_angle_atom_site_label_2
_geom_angle_atom_site_label_3
_geom_angle
N1 Lu1A Lu2A 30.5(3)
N1 Lu1A Lu3A 28.0(3)
Lu2A Lu1A Lu3A 58.36(18)
N1 Lu2A Lu3A 30.6(3)
N1 Lu2A Lu1A 31.5(3)
Lu3A Lu2A Lu1A 61.99(18)
N1 Lu3A Lu2A 30.8(3)
N1 Lu3A Lu1A 29.1(3)
Lu2A Lu3A Lu1A 59.65(17)
Lu3A N1 Lu2A 118.6(6)
Lu3A N1 Lu1A 122.9(5)
Lu2A N1 Lu1A 118.0(6)
Lu2B Lu1B Lu3B 56.55(19)
Lu1B Lu2B Lu3B 72.6(2)
Lu2B Lu3B Lu1B 50.8(2)
Lu3C Lu2C Lu1C 51.6(4)
Lu1C Lu3C Lu2C 72.2(4)
Lu3C Lu1C Lu2C 56.3(4)
Lu1D Lu3D Lu2D 66.5(4)
Lu3D Lu2D Lu1D 55.8(4)
Lu3D Lu1D Lu2D 57.6(4)
C45A C1A C2A 127(3)
C45A C1A C5A 120.2(18)
C2A C1A C5A 105.3(16)
C42A C2A C1A 123(2)
C42A C2A C3A 119.8(17)
C1A C2A C3A 112.5(17)
C71A C3A C2A 121.9(18)
C71A C3A C4A 119(3)
C2A C3A C4A 104.3(15)
C9A C4A C5A 130(3)
C9A C4A C3A 113(3)
C5A C4A C3A 108.4(17)
C6A C5A C4A 122(3)
C6A C5A C1A 115.5(17)
C4A C5A C1A 109.0(17)
C67A C6A C7A 123(3)
C67A C6A C5A 122.3(19)
C7A C6A C5A 108(3)
C6A C7A C8A 131(3)
C6A C7A C66A 109(3)
C8A C7A C66A 107.7(17)
C7A C8A C9A 119(3)
C7A C8A C13A 110.0(17)
C9A C8A C13A 117(3)
C10A C9A C4A 120(4)
C10A C9A C8A 127(4)
C4A C9A C8A 108(3)
C9A C10A C70A 133(4)
C9A C10A C11A 117(4)
C70A C10A C11A 101(3)
C68A C11A C12A 119(3)
C68A C11A C10A 108(3)
C12A C11A C10A 124(3)
C11A C12A C17A 118(3)
C11A C12A C13A 118(3)
C17A C12A C13A 116(3)
C12A C13A C14A 127(3)
C12A C13A C8A 117(3)
C14A C13A C8A 107.8(16)
C13A C14A C15A 112(2)
C13A C14A C66A 109.0(17)
C15A C14A C66A 127(3)
C16A C15A C59A 117(4)
C16A C15A C14A 125(3)
C59A C15A C14A 108(3)
C20A C16A C15A 126(3)
C20A C16A C17A 109(3)
C15A C16A C17A 118(3)
C12A C17A C18A 120(3)
C12A C17A C16A 121(3)
C18A C17A C16A 108(3)
C19A C18A C80A 129(3)
C19A C18A C17A 105(3)
C80A C18A C17A 116(3)
C18A C19A C24A 126(3)
C18A C19A C20A 112(3)
C24A C19A C20A 114.4(17)
C16A C20A C21A 118(3)
C16A C20A C19A 107(3)
C21A C20A C19A 123(2)
C20A C21A C58A 123(3)
C20A C21A C22A 117.8(18)
C58A C21A C22A 115(3)
C23A C22A C55A 111(3)
C23A C22A C21A 116.8(18)
C55A C22A C21A 121(3)
C24A C23A C22A 124.1(19)
C24A C23A C28A 118.1(18)
C22A C23A C28A 104(2)
C23A C24A C25A 127.0(19)
C23A C24A C19A 122.7(18)
C25A C24A C19A 103(2)
C24A C25A C79A 131(3)
C24A C25A C26A 113.2(17)
C79A C25A C26A 106(3)
C76A C26A C27A 123.0(19)
C76A C26A C25A 103(3)
C27A C26A C25A 121.5(18)
C26A C27A C28A 126(2)
C26A C27A C32A 119.9(19)
C28A C27A C32A 101(2)
C29A C28A C27A 135(4)
C29A C28A C23A 105(3)
C27A C28A C23A 113.1(17)
C28A C29A C30A 131(4)
C28A C29A C55A 115(3)
C30A C29A C55A 105(3)
C54A C30A C29A 135(4)
C54A C30A C31A 122(4)
C29A C30A C31A 98(3)
C32A C31A C35A 109(3)
C32A C31A C30A 125(3)
C35A C31A C30A 118(3)
C31A C32A C27A 129(3)
C31A C32A C33A 109(3)
C27A C32A C33A 114.6(18)
C77A C33A C32A 123(2)
C77A C33A C34A 120(3)
C32A C33A C34A 107(2)
C35A C34A C39A 121(3)
C35A C34A C33A 104(3)
C39A C34A C33A 123(3)
C34A C35A C36A 120(3)
C34A C35A C31A 112(3)
C36A C35A C31A 117(3)
C37A C36A C35A 122(3)
C37A C36A C50A 111(3)
C35A C36A C50A 118(3)
C36A C37A C49A 122(3)
C36A C37A C38A 116(2)
C49A C37A C38A 109.2(16)
C39A C38A C43A 121(3)
C39A C38A C37A 120(3)
C43A C38A C37A 107.5(16)
C38A C39A C40A 124(3)
C38A C39A C34A 119(3)
C40A C39A C34A 110(3)
C41A C40A C78A 109(3)
C41A C40A C39A 120(3)
C78A C40A C39A 124(3)
C40A C41A C72A 108(3)
C40A C41A C42A 116(3)
C72A C41A C42A 121.4(19)
C2A C42A C41A 118.2(18)
C2A C42A C43A 109(3)
C41A C42A C43A 123(3)
C42A C43A C38A 115(2)
C42A C43A C44A 129(3)
C38A C43A C44A 107.1(16)
C45A C44A C49A 124(3)
C45A C44A C43A 113(2)
C49A C44A C43A 108.7(16)
C1A C45A C44A 119(3)
C1A C45A C46A 124(2)
C44A C45A C46A 110(3)
C47A C46A C67A 108.6(18)
C47A C46A C45A 127(3)
C67A C46A C45A 116.5(17)
C46A C47A C63A 108.8(19)
C46A C47A C48A 122(3)
C63A C47A C48A 118(3)
C49A C48A C51A 113(3)
C49A C48A C47A 117(3)
C51A C48A C47A 126(3)
C48A C49A C37A 125(3)
C48A C49A C44A 118(3)
C37A C49A C44A 107.3(16)
C51A C50A C54A 106.9(17)
C51A C50A C36A 122(3)
C54A C50A C36A 123(2)
C52A C51A C48A 114(3)
C52A C51A C50A 111.1(18)
C48A C51A C50A 125(3)
C51A C52A C53A 106.8(17)
C51A C52A C62A 123(2)
C53A C52A C62A 118.9(17)
C56A C53A C52A 124.8(19)
C56A C53A C54A 116(2)
C52A C53A C54A 110.4(17)
C30A C54A C53A 122(3)
C30A C54A C50A 121(3)
C53A C54A C50A 104.6(17)
C22A C55A C29A 105(3)
C22A C55A C56A 123(3)
C29A C55A C56A 117(3)
C53A C56A C57A 117.0(19)
C53A C56A C55A 124(3)
C57A C56A C55A 114(3)
C61A C57A C58A 112(3)
C61A C57A C56A 118.7(19)
C58A C57A C56A 119(3)
C21A C58A C59A 112(3)
C21A C58A C57A 127(4)
C59A C58A C57A 108(3)
C15A C59A C58A 124(3)
C15A C59A C60A 124(3)
C58A C59A C60A 106(3)
C65A C60A C61A 119(2)
C65A C60A C59A 124(3)
C61A C60A C59A 106(3)
C62A C61A C57A 122.1(19)
C62A C61A C60A 119.8(18)
C57A C61A C60A 108(2)
C61A C62A C63A 117.9(18)
C61A C62A C52A 117.8(17)
C63A C62A C52A 120(2)
C47A C63A C64A 107.5(17)
C47A C63A C62A 118(3)
C64A C63A C62A 122.5(18)
C67A C64A C65A 124(3)
C67A C64A C63A 109.9(18)
C65A C64A C63A 121.0(19)
C66A C65A C64A 115(3)
C66A C65A C60A 117(3)
C64A C65A C60A 118.9(19)
C65A C66A C14A 119(3)
C65A C66A C7A 128(3)
C14A C66A C7A 105.2(16)
C64A C67A C6A 122(3)
C64A C67A C46A 105.0(17)
C6A C67A C46A 121.5(18)
C80A C68A C11A 128(4)
C80A C68A C69A 111(3)
C11A C68A C69A 112(3)
C70A C69A C74A 120.4(19)
C70A C69A C68A 103(3)
C74A C69A C68A 125(3)
C71A C70A C69A 123(2)
C71A C70A C10A 112(3)
C69A C70A C10A 116(3)
C70A C71A C3A 123(3)
C70A C71A C72A 116.0(18)
C3A C71A C72A 117.1(17)
C73A C72A C41A 108(2)
C73A C72A C71A 120.1(19)
C41A C72A C71A 119.8(17)
C72A C73A C74A 122.1(19)
C72A C73A C78A 111(2)
C74A C73A C78A 119.9(18)
C75A C74A C73A 119.8(19)
C75A C74A C69A 118(3)
C73A C74A C69A 117.4(18)
C74A C75A C79A 114(3)
C74A C75A C76A 122.7(19)
C79A C75A C76A 111(3)
C26A C76A C75A 114(3)
C26A C76A C77A 118.9(18)
C75A C76A C77A 121.0(18)
C33A C77A C76A 120.0(19)
C33A C77A C78A 117(2)
C76A C77A C78A 115.8(17)
C40A C78A C73A 103(3)
C40A C78A C77A 125(3)
C73A C78A C77A 120.2(19)
C80A C79A C75A 124(3)
C80A C79A C25A 123(3)
C75A C79A C25A 105(3)
C68A C80A C79A 128(4)
C68A C80A C18A 119(4)
C79A C80A C18A 108(3)
N2P Ni1P N3P 90.8(4)
N2P Ni1P N1P 89.3(4)
N3P Ni1P N1P 177.9(4)
N2P Ni1P N4P 177.8(4)
N3P Ni1P N4P 89.7(4)
N1P Ni1P N4P 90.1(4)
C4P N1P C1P 104.2(9)
C4P N1P Ni1P 128.8(8)
C1P N1P Ni1P 127.1(8)
C9P N2P C6P 102.7(12)
C9P N2P Ni1P 128.3(8)
C6P N2P Ni1P 128.9(9)
C14P N3P C11P 103.5(9)
C14P N3P Ni1P 129.6(8)
C11P N3P Ni1P 126.8(7)
C19P N4P C16P 104.8(12)
C19P N4P Ni1P 128.7(9)
C16P N4P Ni1P 126.5(9)
C20P C1P N1P 126.0(11)
C20P C1P C2P 123.7(15)
N1P C1P C2P 110.3(13)
C3P C2P C1P 107.4(13)
C3P C2P C21P 128.3(13)
C1P C2P C21P 124.3(15)
C2P C3P C4P 107.2(11)
C2P C3P C23P 130.0(14)
C4P C3P C23P 122.8(15)
C5P C4P N1P 124.1(11)
C5P C4P C3P 125.0(12)
N1P C4P C3P 110.9(12)
C6P C5P C4P 125.5(11)
C6P C5P H5P 117.3
C4P C5P H5P 117.3
C5P C6P N2P 123.4(14)
C5P C6P C7P 125.2(11)
N2P C6P C7P 111.4(12)
C8P C7P C6P 106.0(10)
C8P C7P C25P 129.9(13)
C6P C7P C25P 123.6(12)
C7P C8P C9P 109.0(13)
C7P C8P C27P 126.6(12)
C9P C8P C27P 124.3(12)
C10P C9P N2P 124.1(14)
C10P C9P C8P 125.1(15)
N2P C9P C8P 110.8(11)
C11P C10P C9P 124.3(15)
C11P C10P H10P 117.9
C9P C10P H10P 117.9
C10P C11P N3P 125.5(10)
C10P C11P C12P 122.9(14)
N3P C11P C12P 111.6(12)
C13P C12P C29P 132.1(12)
C13P C12P C11P 104.8(12)
C29P C12P C11P 123.0(14)
C12P C13P C14P 109.2(10)
C12P C13P C31P 130.1(13)
C14P C13P C31P 120.5(13)
N3P C14P C15P 123.0(11)
N3P C14P C13P 110.9(12)
C15P C14P C13P 126.2(11)
C16P C15P C14P 125.0(11)
C16P C15P H15P 117.5
C14P C15P H15P 117.5
C15P C16P N4P 126.1(13)
C15P C16P C17P 124.2(12)
N4P C16P C17P 109.7(11)
C18P C17P C16P 106.9(12)
C18P C17P C33P 129.3(13)
C16P C17P C33P 123.8(12)
C17P C18P C19P 106.2(14)
C17P C18P C35P 127.2(14)
C19P C18P C35P 126.0(13)
N4P C19P C18P 112.3(12)
N4P C19P C20P 122.9(16)
C18P C19P C20P 124.7(16)
C1P C20P C19P 125.1(15)
C1P C20P H20P 117.4
C19P C20P H20P 117.5
C2P C21P C22P 112.8(17)
C2P C21P H21A 109.0
C22P C21P H21A 109.0
C2P C21P H21B 109.0
C22P C21P H21B 109.0
H21A C21P H21B 107.8
C21P C22P H22A 109.5
C21P C22P H22B 109.5
H22A C22P H22B 109.5
C21P C22P H22C 109.5
H22A C22P H22C 109.5
H22B C22P H22C 109.5
C3P C23P C24P 111.8(14)
C3P C23P H23A 109.3
C24P C23P H23A 109.3
C3P C23P H23B 109.2
C24P C23P H23B 109.3
H23A C23P H23B 107.9
C23P C24P H24A 109.5
C23P C24P H24B 109.5
H24A C24P H24B 109.5
C23P C24P H24C 109.5
H24A C24P H24C 109.5
H24B C24P H24C 109.5
C7P C25P C26P 113.4(13)
C7P C25P H25A 108.9
C26P C25P H25A 108.9
C7P C25P H25B 108.9
C26P C25P H25B 108.9
H25A C25P H25B 107.7
C25P C26P H26A 109.5
C25P C26P H26B 109.5
H26A C26P H26B 109.5
C25P C26P H26C 109.5
H26A C26P H26C 109.5
H26B C26P H26C 109.5
C28P C27P C8P 110.1(15)
C28P C27P H27A 109.6
C8P C27P H27A 109.6
C28P C27P H27B 109.6
C8P C27P H27B 109.6
H27A C27P H27B 108.2
C27P C28P H28A 109.5
C27P C28P H28B 109.5
H28A C28P H28B 109.5
C27P C28P H28C 109.5
H28A C28P H28C 109.5
H28B C28P H28C 109.5
C12P C29P C30P 113.6(14)
C12P C29P H29A 108.9
C30P C29P H29A 108.8
C12P C29P H29B 108.9
C30P C29P H29B 108.9
H29A C29P H29B 107.7
C29P C30P H30A 109.5
C29P C30P H30B 109.5
H30A C30P H30B 109.5
C29P C30P H30C 109.5
H30A C30P H30C 109.5
H30B C30P H30C 109.5
C32P C31P C13P 112.9(13)
C32P C31P H31A 109.0
C13P C31P H31A 109.0
C32P C31P H31B 109.0
C13P C31P H31B 109.0
H31A C31P H31B 107.8
C31P C32P H32A 109.5
C31P C32P H32B 109.5
H32A C32P H32B 109.5
C31P C32P H32C 109.5
H32A C32P H32C 109.5
H32B C32P H32C 109.5
C34P C33P C17P 114.6(14)
C34P C33P H33A 108.6
C17P C33P H33A 108.6
C34P C33P H33B 108.6
C17P C33P H33B 108.6
H33A C33P H33B 107.6
C33P C34P H34A 109.5
C33P C34P H34B 109.5
H34A C34P H34B 109.5
C33P C34P H34C 109.5
H34A C34P H34C 109.5
H34B C34P H34C 109.5
C36P C35P C18P 116.8(16)
C36P C35P H35A 108.1
C18P C35P H35A 108.1
C36P C35P H35B 108.1
C18P C35P H35B 108.1
H35A C35P H35B 107.3
C35P C36P H36A 109.5
C35P C36P H36B 109.5
H36A C36P H36B 109.5
C35P C36P H36C 109.5
H36A C36P H36C 109.5
H36B C36P H36C 109.5
C2S C1S C6S 120.0
C2S C1S H1S 120.0
C6S C1S H1S 120.0
C1S C2S C3S 120.0
C1S C2S H2S 120.0
C3S C2S H2S 120.0
C4S C3S C2S 120.0
C4S C3S H3S 120.0
C2S C3S H3S 120.0
C3S C4S C5S 120.0
C3S C4S H4S 120.0
C5S C4S H4S 120.0
C6S C5S C4S 120.0
C6S C5S H5S 120.0
C4S C5S H5S 120.0
C5S C6S C1S 120.0
C5S C6S H6S 120.0
C1S C6S H6S 120.0
C8S C7S C12S 120.0
C8S C7S H7S 120.0
C12S C7S H7S 120.0
C9S C8S C7S 120.0
C9S C8S H8S 120.0
C7S C8S H8S 120.0
C8S C9S C10S 120.0
C8S C9S H9S 120.0
C10S C9S H9S 120.0
C11S C10S C9S 120.0
C11S C10S H10S 120.0
C9S C10S H10S 120.0
C10S C11S C12S 120.0
C10S C11S H11S 120.0
C12S C11S H11S 120.0
C11S C12S C7S 120.0
C11S C12S H12S 120.0
C7S C12S H12S 120.0

loop_
_geom_bond_atom_site_label_1
_geom_bond_atom_site_label_2
_geom_bond_distance
Lu1A N1 2.088(13)
Lu1A Lu2A 3.526(9)
Lu1A Lu3A 3.607(10)
Lu2A N1 2.027(10)
Lu2A Lu3A 3.479(6)
Lu3A N1 2.019(11)
Lu1B Lu2B 3.168(10)
Lu1B Lu3B 3.900(9)
Lu2B Lu3B 3.410(8)
Lu2C Lu3C 3.252(17)
Lu2C Lu1C 3.722(12)
Lu3C Lu1C 3.06(2)
Lu3D Lu1D 3.190(17)
Lu3D Lu2D 3.257(19)
Lu2D Lu1D 3.536(17)
Lu2F Lu3F 3.33(3)
C1A C45A 1.34(3)
C1A C2A 1.42(3)
C1A C5A 1.51(3)
C2A C42A 1.41(4)
C2A C3A 1.47(3)
C3A C71A 1.39(3)
C3A C4A 1.51(3)
C4A C9A 1.42(4)
C4A C5A 1.43(3)
C5A C6A 1.42(4)
C6A C67A 1.40(4)
C6A C7A 1.41(4)
C7A C8A 1.45(3)
C7A C66A 1.56(3)
C8A C9A 1.49(4)
C8A C13A 1.51(3)
C9A C10A 1.15(4)
C10A C70A 1.42(4)
C10A C11A 1.53(5)
C11A C68A 1.38(4)
C11A C12A 1.38(4)
C12A C17A 1.40(4)
C12A C13A 1.43(4)
C13A C14A 1.47(3)
C14A C15A 1.53(4)
C14A C66A 1.54(3)
C15A C16A 1.32(4)
C15A C59A 1.36(4)
C16A C20A 1.30(4)
C16A C17A 1.56(4)
C17A C18A 1.46(4)
C18A C19A 1.39(4)
C18A C80A 1.45(4)
C19A C24A 1.45(4)
C19A C20A 1.54(4)
C20A C21A 1.38(4)
C21A C58A 1.42(4)
C21A C22A 1.55(4)
C22A C23A 1.42(4)
C22A C55A 1.43(4)
C23A C24A 1.38(3)
C23A C28A 1.68(4)
C24A C25A 1.44(4)
C25A C79A 1.48(4)
C25A C26A 1.61(4)
C26A C76A 1.33(4)
C26A C27A 1.38(3)
C27A C28A 1.41(4)
C27A C32A 1.43(4)
C28A C29A 1.26(4)
C29A C30A 1.50(5)
C29A C55A 1.52(5)
C30A C54A 1.20(4)
C30A C31A 1.59(5)
C31A C32A 1.41(4)
C31A C35A 1.50(5)
C32A C33A 1.47(4)
C33A C77A 1.30(3)
C33A C34A 1.61(4)
C34A C35A 1.39(4)
C34A C39A 1.48(5)
C35A C36A 1.39(4)
C36A C37A 1.39(4)
C36A C50A 1.51(4)
C37A C49A 1.46(3)
C37A C38A 1.57(3)
C38A C39A 1.30(4)
C38A C43A 1.49(3)
C39A C40A 1.45(4)
C40A C41A 1.40(4)
C40A C78A 1.43(4)
C41A C72A 1.42(4)
C41A C42A 1.46(4)
C42A C43A 1.46(3)
C43A C44A 1.54(3)
C44A C45A 1.42(4)
C44A C49A 1.54(3)
C45A C46A 1.44(4)
C46A C47A 1.34(3)
C46A C67A 1.43(3)
C47A C63A 1.36(3)
C47A C48A 1.46(4)
C48A C49A 1.37(4)
C48A C51A 1.39(4)
C50A C51A 1.40(3)
C50A C54A 1.43(3)
C51A C52A 1.34(3)
C52A C53A 1.39(3)
C52A C62A 1.49(3)
C53A C56A 1.33(4)
C53A C54A 1.41(3)
C55A C56A 1.56(4)
C56A C57A 1.53(4)
C57A C61A 1.40(4)
C57A C58A 1.46(4)
C58A C59A 1.44(5)
C59A C60A 1.56(4)
C60A C65A 1.43(4)
C60A C61A 1.46(4)
C61A C62A 1.38(4)
C62A C63A 1.40(3)
C63A C64A 1.37(3)
C64A C67A 1.36(3)
C64A C65A 1.37(4)
C65A C66A 1.34(4)
C68A C80A 1.25(4)
C68A C69A 1.45(4)
C69A C70A 1.39(4)
C69A C74A 1.41(4)
C70A C71A 1.34(4)
C71A C72A 1.49(4)
C72A C73A 1.34(3)
C73A C74A 1.40(4)
C73A C78A 1.47(4)
C74A C75A 1.37(4)
C75A C79A 1.41(4)
C75A C76A 1.42(4)
C76A C77A 1.44(4)
C77A C78A 1.47(4)
C79A C80A 1.34(5)
Ni1P N2P 1.938(10)
Ni1P N3P 1.946(9)
Ni1P N1P 1.949(9)
Ni1P N4P 1.982(10)
N1P C4P 1.376(16)
N1P C1P 1.39(2)
N2P C9P 1.397(19)
N2P C6P 1.403(15)
N3P C14P 1.385(16)
N3P C11P 1.398(19)
N4P C19P 1.35(2)
N4P C16P 1.394(16)
C1P C20P 1.33(2)
C1P C2P 1.472(16)
C2P C3P 1.31(2)
C2P C21P 1.49(2)
C3P C4P 1.472(19)
C3P C23P 1.512(19)
C4P C5P 1.37(2)
C5P C6P 1.35(2)
C5P H5P 0.9400
C6P C7P 1.44(2)
C7P C8P 1.325(17)
C7P C25P 1.508(18)
C8P C9P 1.42(2)
C8P C27P 1.56(2)
C9P C10P 1.372(18)
C10P C11P 1.37(2)
C10P H10P 0.9400
C11P C12P 1.485(15)
C12P C13P 1.33(2)
C12P C29P 1.47(2)
C13P C14P 1.455(19)
C13P C31P 1.530(17)
C14P C15P 1.40(2)
C15P C16P 1.341(19)
C15P H15P 0.9400
C16P C17P 1.44(2)
C17P C18P 1.361(19)
C17P C33P 1.508(18)
C18P C19P 1.42(3)
C18P C35P 1.50(2)
C19P C20P 1.421(18)
C20P H20P 0.9400
C21P C22P 1.49(3)
C21P H21A 0.9800
C21P H21B 0.9800
C22P H22A 0.9700
C22P H22B 0.9700
C22P H22C 0.9700
C23P C24P 1.55(2)
C23P H23A 0.9800
C23P H23B 0.9800
C24P H24A 0.9700
C24P H24B 0.9700
C24P H24C 0.9700
C25P C26P 1.52(3)
C25P H25A 0.9800
C25P H25B 0.9800
C26P H26A 0.9700
C26P H26B 0.9700
C26P H26C 0.9700
C27P C28P 1.50(2)
C27P H27A 0.9800
C27P H27B 0.9800
C28P H28A 0.9700
C28P H28B 0.9700
C28P H28C 0.9700
C29P C30P 1.47(2)
C29P H29A 0.9800
C29P H29B 0.9800
C30P H30A 0.9700
C30P H30B 0.9700
C30P H30C 0.9700
C31P C32P 1.52(3)
C31P H31A 0.9800
C31P H31B 0.9800
C32P H32A 0.9700
C32P H32B 0.9700
C32P H32C 0.9700
C33P C34P 1.51(3)
C33P H33A 0.9800
C33P H33B 0.9800
C34P H34A 0.9700
C34P H34B 0.9700
C34P H34C 0.9700
C35P C36P 1.45(3)
C35P H35A 0.9800
C35P H35B 0.9800
C36P H36A 0.9700
C36P H36B 0.9700
C36P H36C 0.9700
C1S C2S 1.3900
C1S C6S 1.3900
C1S H1S 0.9400
C2S C3S 1.3900
C2S H2S 0.9400
C3S C4S 1.3900
C3S H3S 0.9400
C4S C5S 1.3900
C4S H4S 0.9400
C5S C6S 1.3900
C5S H5S 0.9400
C6S H6S 0.9400
C7S C8S 1.3900
C7S C12S 1.3900
C7S H7S 0.9400
C8S C9S 1.3900
C8S H8S 0.9400
C9S C10S 1.3900
C9S H9S 0.9400
C10S C11S 1.3900
C10S H10S 0.9400
C11S C12S 1.3900
C11S H11S 0.9400
C12S H12S 0.9400

loop_
_geom_torsion_atom_site_label_1
_geom_torsion_atom_site_label_2
_geom_torsion_atom_site_label_3
_geom_torsion_atom_site_label_4
_geom_torsion
C45A C1A C2A C42A -7(5)
C5A C1A C2A C42A -156(3)
C45A C1A C2A C3A 149(3)
C5A C1A C2A C3A 0(3)
C42A C2A C3A C71A 15(5)
C1A C2A C3A C71A -142(3)
C42A C2A C3A C4A 153(3)
C1A C2A C3A C4A -4(3)
C71A C3A C4A C9A -6(4)
C2A C3A C4A C9A -145(3)
C71A C3A C4A C5A 146(3)
C2A C3A C4A C5A 7(3)
C9A C4A C5A C6A 0(5)
C3A C4A C5A C6A -146(3)
C9A C4A C5A C1A 138(3)
C3A C4A C5A C1A -7(4)
C45A C1A C5A C6A -5(4)
C2A C1A C5A C6A 147(3)
C45A C1A C5A C4A -147(3)
C2A C1A C5A C4A 5(3)
C4A C5A C6A C67A 140(3)
C1A C5A C6A C67A 4(4)
C4A C5A C6A C7A -11(4)
C1A C5A C6A C7A -147(3)
C67A C6A C7A C8A -139(3)
C5A C6A C7A C8A 12(5)
C67A C6A C7A C66A -3(4)
C5A C6A C7A C66A 148(3)
C6A C7A C8A C9A -2(5)
C66A C7A C8A C9A -138(3)
C6A C7A C8A C13A 136(3)
C66A C7A C8A C13A 0(4)
C5A C4A C9A C10A -146(3)
C3A C4A C9A C10A -1(5)
C5A C4A C9A C8A 11(5)
C3A C4A C9A C8A 155(2)
C7A C8A C9A C10A 146(3)
C13A C8A C9A C10A 10(5)
C7A C8A C9A C4A -9(4)
C13A C8A C9A C4A -145(3)
C4A C9A C10A C70A 7(6)
C8A C9A C10A C70A -144(4)
C4A C9A C10A C11A 148(3)
C8A C9A C10A C11A -3(5)
C9A C10A C11A C68A -150(3)
C70A C10A C11A C68A 2(2)
C9A C10A C11A C12A -5(4)
C70A C10A C11A C12A 147(2)
C68A C11A C12A C17A -1(3)
C10A C11A C12A C17A -142(3)
C68A C11A C12A C13A 147(2)
C10A C11A C12A C13A 6(4)
C11A C12A C13A C14A -144(3)
C17A C12A C13A C14A 5(4)
C11A C12A C13A C8A 1(3)
C17A C12A C13A C8A 150(2)
C7A C8A C13A C12A -147(2)
C9A C8A C13A C12A -8(3)
C7A C8A C13A C14A 4(3)
C9A C8A C13A C14A 143(3)
C12A C13A C14A C15A -4(4)
C8A C13A C14A C15A -151(3)
C12A C13A C14A C66A 141(3)
C8A C13A C14A C66A -6(3)
C13A C14A C15A C16A 3(5)
C66A C14A C15A C16A -135(4)
C13A C14A C15A C59A 147(3)
C66A C14A C15A C59A 9(5)
C59A C15A C16A C20A 3(6)
C14A C15A C16A C20A 145(4)
C59A C15A C16A C17A -145(3)
C14A C15A C16A C17A -3(5)
C11A C12A C17A C18A 2(3)
C13A C12A C17A C18A -147(2)
C11A C12A C17A C16A 143(3)
C13A C12A C17A C16A -5(4)
C20A C16A C17A C12A -149(3)
C15A C16A C17A C12A 5(4)
C20A C16A C17A C18A -3(3)
C15A C16A C17A C18A 150(3)
C12A C17A C18A C19A 149(2)
C16A C17A C18A C19A 3(3)
C12A C17A C18A C80A 0(3)
C16A C17A C18A C80A -145(2)
C80A C18A C19A C24A -5(4)
C17A C18A C19A C24A -148(2)
C80A C18A C19A C20A 141(3)
C17A C18A C19A C20A -2(3)
C15A C16A C20A C21A -4(5)
C17A C16A C20A C21A 147(3)
C15A C16A C20A C19A -148(4)
C17A C16A C20A C19A 2(3)
C18A C19A C20A C16A 0(3)
C24A C19A C20A C16A 150(3)
C18A C19A C20A C21A -143(3)
C24A C19A C20A C21A 8(4)
C16A C20A C21A C58A 5(5)
C19A C20A C21A C58A 144(3)
C16A C20A C21A C22A -149(3)
C19A C20A C21A C22A -11(5)
C20A C21A C22A C23A 6(5)
C58A C21A C22A C23A -150(3)
C20A C21A C22A C55A 146(3)
C58A C21A C22A C55A -11(5)
C55A C22A C23A C24A -142(3)
C21A C22A C23A C24A 1(5)
C55A C22A C23A C28A -3(3)
C21A C22A C23A C28A 140(3)
C22A C23A C24A C25A 140(3)
C28A C23A C24A C25A 6(4)
C22A C23A C24A C19A -5(4)
C28A C23A C24A C19A -138(3)
C18A C19A C24A C23A 146(3)
C20A C19A C24A C23A 0(4)
C18A C19A C24A C25A -6(3)
C20A C19A C24A C25A -151(2)
C23A C24A C25A C79A -139(3)
C19A C24A C25A C79A 11(4)
C23A C24A C25A C26A 1(4)
C19A C24A C25A C26A 151(2)
C24A C25A C26A C76A -147(2)
C79A C25A C26A C76A 2(3)
C24A C25A C26A C27A -4(4)
C79A C25A C26A C27A 145(3)
C76A C26A C27A C28A 134(3)
C25A C26A C27A C28A -2(4)
C76A C26A C27A C32A 0(4)
C25A C26A C27A C32A -136(3)
C26A C27A C28A C29A -136(4)
C32A C27A C28A C29A 5(5)
C26A C27A C28A C23A 9(4)
C32A C27A C28A C23A 150(2)
C24A C23A C28A C29A 144(3)
C22A C23A C28A C29A 2(3)
C24A C23A C28A C27A -11(4)
C22A C23A C28A C27A -153(3)
C27A C28A C29A C30A 4(6)
C23A C28A C29A C30A -142(3)
C27A C28A C29A C55A 146(4)
C23A C28A C29A C55A -1(4)
C28A C29A C30A C54A 142(4)
C55A C29A C30A C54A -3(5)
C28A C29A C30A C31A -11(4)
C55A C29A C30A C31A -155(2)
C54A C30A C31A C32A -147(3)
C29A C30A C31A C32A 10(3)
C54A C30A C31A C35A -3(4)
C29A C30A C31A C35A 154(2)
C35A C31A C32A C27A -151(3)
C30A C31A C32A C27A -4(4)
C35A C31A C32A C33A -2(3)
C30A C31A C32A C33A 144(3)
C26A C27A C32A C31A 140(3)
C28A C27A C32A C31A -4(4)
C26A C27A C32A C33A -7(4)
C28A C27A C32A C33A -151(2)
C31A C32A C33A C77A -144(2)
C27A C32A C33A C77A 9(4)
C31A C32A C33A C34A 1(3)
C27A C32A C33A C34A 154(2)
C77A C33A C34A C35A 147(2)
C32A C33A C34A C35A 2(3)
C77A C33A C34A C39A 5(4)
C32A C33A C34A C39A -141(3)
C39A C34A C35A C36A -4(4)
C33A C34A C35A C36A -147(2)
C39A C34A C35A C31A 140(3)
C33A C34A C35A C31A -3(3)
C32A C31A C35A C34A 4(3)
C30A C31A C35A C34A -146(2)
C32A C31A C35A C36A 149(2)
C30A C31A C35A C36A -1(3)
C34A C35A C36A C37A -2(4)
C31A C35A C36A C37A -144(3)
C34A C35A C36A C50A 144(3)
C31A C35A C36A C50A 2(3)
C35A C36A C37A C49A 141(3)
C50A C36A C37A C49A -6(3)
C35A C36A C37A C38A 3(4)
C50A C36A C37A C38A -145(2)
C36A C37A C38A C39A 2(4)
C49A C37A C38A C39A -142(3)
C36A C37A C38A C43A 146(2)
C49A C37A C38A C43A 2(3)
C43A C38A C39A C40A 4(5)
C37A C38A C39A C40A 143(3)
C43A C38A C39A C34A -147(3)
C37A C38A C39A C34A -7(4)
C35A C34A C39A C38A 9(5)
C33A C34A C39A C38A 145(3)
C35A C34A C39A C40A -146(3)
C33A C34A C39A C40A -10(4)
C38A C39A C40A C41A 1(6)
C34A C39A C40A C41A 155(3)
C38A C39A C40A C78A -147(4)
C34A C39A C40A C78A 6(5)
C78A C40A C41A C72A 6(4)
C39A C40A C41A C72A -147(3)
C78A C40A C41A C42A 146(3)
C39A C40A C41A C42A -6(5)
C1A C2A C42A C41A 148(3)
C3A C2A C42A C41A -6(5)
C1A C2A C42A C43A 1(4)
C3A C2A C42A C43A -153(3)
C40A C41A C42A C2A -137(3)
C72A C41A C42A C2A -2(5)
C40A C41A C42A C43A 6(5)
C72A C41A C42A C43A 140(3)
C2A C42A C43A C38A 145(3)
C41A C42A C43A C38A 0(4)
C2A C42A C43A C44A 3(4)
C41A C42A C43A C44A -142(3)
C39A C38A C43A C42A -5(4)
C37A C38A C43A C42A -148(2)
C39A C38A C43A C44A 145(3)
C37A C38A C43A C44A 1(3)
C42A C43A C44A C45A -2(4)
C38A C43A C44A C45A -146(3)
C42A C43A C44A C49A 140(3)
C38A C43A C44A C49A -4(3)
C2A C1A C45A C44A 8(4)
C5A C1A C45A C44A 153(3)
C2A C1A C45A C46A -140(3)
C5A C1A C45A C46A 5(4)
C49A C44A C45A C1A -138(3)
C43A C44A C45A C1A -4(4)
C49A C44A C45A C46A 14(4)
C43A C44A C45A C46A 148(2)
C1A C45A C46A C47A 140(3)
C44A C45A C46A C47A -10(4)
C1A C45A C46A C67A -4(4)
C44A C45A C46A C67A -155(2)
C67A C46A C47A C63A 2(3)
C45A C46A C47A C63A -145(2)
C67A C46A C47A C48A 145(3)
C45A C46A C47A C48A -2(4)
C46A C47A C48A C49A 12(4)
C63A C47A C48A C49A 151(2)
C46A C47A C48A C51A -145(3)
C63A C47A C48A C51A -6(4)
C51A C48A C49A C37A 11(3)
C47A C48A C49A C37A -149(2)
C51A C48A C49A C44A 152(2)
C47A C48A C49A C44A -8(3)
C36A C37A C49A C48A -1(4)
C38A C37A C49A C48A 139(2)
C36A C37A C49A C44A -146(2)
C38A C37A C49A C44A -5(3)
C45A C44A C49A C48A -6(4)
C43A C44A C49A C48A -142(2)
C45A C44A C49A C37A 142(3)
C43A C44A C49A C37A 6(3)
C37A C36A C50A C51A 4(3)
C35A C36A C50A C51A -145(2)
C37A C36A C50A C54A 150(2)
C35A C36A C50A C54A 1(3)
C49A C48A C51A C52A -155(2)
C47A C48A C51A C52A 3(3)
C49A C48A C51A C50A -13(3)
C47A C48A C51A C50A 144(3)
C54A C50A C51A C52A -2(3)
C36A C50A C51A C52A 148(2)
C54A C50A C51A C48A -144(2)
C36A C50A C51A C48A 6(3)
C48A C51A C52A C53A 148(2)
C50A C51A C52A C53A 1(3)
C48A C51A C52A C62A 5(3)
C50A C51A C52A C62A -142(2)
C51A C52A C53A C56A -145(2)
C62A C52A C53A C56A -1(4)
C51A C52A C53A C54A 1(3)
C62A C52A C53A C54A 145(2)
C29A C30A C54A C53A -5(5)
C31A C30A C54A C53A 142(3)
C29A C30A C54A C50A -142(4)
C31A C30A C54A C50A 6(4)
C56A C53A C54A C30A 5(4)
C52A C53A C54A C30A -144(3)
C56A C53A C54A C50A 148(2)
C52A C53A C54A C50A -2(3)
C51A C50A C54A C30A 145(3)
C36A C50A C54A C30A -5(4)
C51A C50A C54A C53A 2(2)
C36A C50A C54A C53A -148(2)
C23A C22A C55A C29A 3(4)
C21A C22A C55A C29A -139(3)
C23A C22A C55A C56A 140(3)
C21A C22A C55A C56A -1(5)
C28A C29A C55A C22A -1(4)
C30A C29A C55A C22A 150(3)
C28A C29A C55A C56A -141(3)
C30A C29A C55A C56A 9(4)
C52A C53A C56A C57A -6(4)
C54A C53A C56A C57A -150(2)
C52A C53A C56A C55A 147(2)
C54A C53A C56A C55A 3(4)
C22A C55A C56A C53A -144(3)
C29A C55A C56A C53A -10(4)
C22A C55A C56A C57A 10(4)
C29A C55A C56A C57A 143(3)
C53A C56A C57A C61A 6(4)
C55A C56A C57A C61A -149(3)
C53A C56A C57A C58A 148(3)
C55A C56A C57A C58A -7(4)
C20A C21A C58A C59A -6(5)
C22A C21A C58A C59A 149(3)
C20A C21A C58A C57A -141(3)
C22A C21A C58A C57A 14(5)
C61A C57A C58A C21A 139(3)
C56A C57A C58A C21A -5(5)
C61A C57A C58A C59A 2(4)
C56A C57A C58A C59A -142(3)
C16A C15A C59A C58A -4(6)
C14A C15A C59A C58A -152(4)
C16A C15A C59A C60A 145(4)
C14A C15A C59A C60A -2(5)
C21A C58A C59A C15A 5(5)
C57A C58A C59A C15A 149(3)
C21A C58A C59A C60A -149(3)
C57A C58A C59A C60A -5(4)
C15A C59A C60A C65A -6(5)
C58A C59A C60A C65A 148(3)
C15A C59A C60A C61A -148(3)
C58A C59A C60A C61A 6(3)
C58A C57A C61A C62A -144(3)
C56A C57A C61A C62A 0(4)
C58A C57A C61A C60A 2(3)
C56A C57A C61A C60A 146(2)
C65A C60A C61A C62A -2(4)
C59A C60A C61A C62A 142(3)
C65A C60A C61A C57A -149(3)
C59A C60A C61A C57A -5(3)
C57A C61A C62A C63A 150(2)
C60A C61A C62A C63A 8(4)
C57A C61A C62A C52A -7(4)
C60A C61A C62A C52A -150(2)
C51A C52A C62A C61A 146(2)
C53A C52A C62A C61A 8(3)
C51A C52A C62A C63A -10(3)
C53A C52A C62A C63A -149(2)
C46A C47A C63A C64A 1(3)
C48A C47A C63A C64A -144(2)
C46A C47A C63A C62A 144(2)
C48A C47A C63A C62A 0(3)
C61A C62A C63A C47A -150(2)
C52A C62A C63A C47A 7(3)
C61A C62A C63A C64A -12(4)
C52A C62A C63A C64A 145(2)
C47A C63A C64A C67A -3(4)
C62A C63A C64A C67A -145(3)
C47A C63A C64A C65A 151(3)
C62A C63A C64A C65A 10(4)
C67A C64A C65A C66A 3(4)
C63A C64A C65A C66A -148(3)
C67A C64A C65A C60A 148(3)
C63A C64A C65A C60A -4(5)
C61A C60A C65A C66A 144(3)
C59A C60A C65A C66A 6(4)
C61A C60A C65A C64A 0(4)
C59A C60A C65A C64A -138(3)
C64A C65A C66A C14A 146(3)
C60A C65A C66A C14A 1(4)
C64A C65A C66A C7A 0(5)
C60A C65A C66A C7A -146(3)
C13A C14A C66A C65A -148(3)
C15A C14A C66A C65A -9(5)
C13A C14A C66A C7A 6(3)
C15A C14A C66A C7A 144(3)
C6A C7A C66A C65A 0(5)
C8A C7A C66A C65A 147(3)
C6A C7A C66A C14A -150(3)
C8A C7A C66A C14A -3(4)
C65A C64A C67A C6A -6(4)
C63A C64A C67A C6A 148(2)
C65A C64A C67A C46A -149(3)
C63A C64A C67A C46A 5(3)
C7A C6A C67A C64A 6(4)
C5A C6A C67A C64A -141(3)
C7A C6A C67A C46A 144(3)
C5A C6A C67A C46A -3(5)
C47A C46A C67A C64A -4(3)
C45A C46A C67A C64A 147(3)
C47A C46A C67A C6A -148(3)
C45A C46A C67A C6A 3(4)
C12A C11A C68A C80A -3(4)
C10A C11A C68A C80A 143(3)
C12A C11A C68A C69A -147(2)
C10A C11A C68A C69A -1(3)
C80A C68A C69A C70A -151(2)
C11A C68A C69A C70A -1(3)
C80A C68A C69A C74A -8(4)
C11A C68A C69A C74A 142(3)
C74A C69A C70A C71A 2(4)
C68A C69A C70A C71A 146(3)
C74A C69A C70A C10A -142(2)
C68A C69A C70A C10A 3(3)
C9A C10A C70A C71A -5(5)
C11A C10A C70A C71A -151(2)
C9A C10A C70A C69A 142(4)
C11A C10A C70A C69A -3(3)
C69A C70A C71A C3A -148(3)
C10A C70A C71A C3A -3(4)
C69A C70A C71A C72A 8(4)
C10A C70A C71A C72A 152(2)
C2A C3A C71A C70A 140(3)
C4A C3A C71A C70A 8(4)
C2A C3A C71A C72A -15(4)
C4A C3A C71A C72A -147(2)
C40A C41A C72A C73A -3(3)
C42A C41A C72A C73A -141(3)
C40A C41A C72A C71A 140(3)
C42A C41A C72A C71A 2(5)
C70A C71A C72A C73A -12(4)
C3A C71A C72A C73A 145(3)
C70A C71A C72A C41A -150(3)
C3A C71A C72A C41A 7(4)
C41A C72A C73A C74A 150(3)
C71A C72A C73A C74A 7(4)
C41A C72A C73A C78A -1(3)
C71A C72A C73A C78A -144(2)
C72A C73A C74A C75A -153(3)
C78A C73A C74A C75A -5(4)
C72A C73A C74A C69A 2(4)
C78A C73A C74A C69A 150(2)
C70A C69A C74A C75A 149(2)
C68A C69A C74A C75A 12(4)
C70A C69A C74A C73A -7(4)
C68A C69A C74A C73A -144(3)
C73A C74A C75A C79A 147(3)
C69A C74A C75A C79A -7(3)
C73A C74A C75A C76A 9(4)
C69A C74A C75A C76A -145(3)
C27A C26A C76A C75A -148(3)
C25A C26A C76A C75A -5(3)
C27A C26A C76A C77A 6(5)
C25A C26A C76A C77A 148(2)
C74A C75A C76A C26A 146(3)
C79A C75A C76A C26A 7(4)
C74A C75A C76A C77A -7(4)
C79A C75A C76A C77A -146(3)
C32A C33A C77A C76A -4(4)
C34A C33A C77A C76A -145(3)
C32A C33A C77A C78A 144(3)
C34A C33A C77A C78A 4(3)
C26A C76A C77A C33A -3(4)
C75A C76A C77A C33A 148(3)
C26A C76A C77A C78A -152(3)
C75A C76A C77A C78A -1(4)
C41A C40A C78A C73A -6(3)
C39A C40A C78A C73A 145(3)
C41A C40A C78A C77A -148(3)
C39A C40A C78A C77A 3(5)
C72A C73A C78A C40A 4(3)
C74A C73A C78A C40A -147(3)
C72A C73A C78A C77A 149(3)
C74A C73A C78A C77A -3(4)
C33A C77A C78A C40A -8(4)
C76A C77A C78A C40A 142(3)
C33A C77A C78A C73A -145(3)
C76A C77A C78A C73A 5(4)
C74A C75A C79A C80A 1(4)
C76A C75A C79A C80A 144(3)
C74A C75A C79A C25A -148(2)
C76A C75A C79A C25A -5(3)
C24A C25A C79A C80A -6(4)
C26A C25A C79A C80A -148(3)
C24A C25A C79A C75A 143(3)
C26A C25A C79A C75A 2(3)
C11A C68A C80A C79A -143(3)
C69A C68A C80A C79A 1(4)
C11A C68A C80A C18A 6(4)
C69A C68A C80A C18A 150(2)
C75A C79A C80A C68A 2(5)
C25A C79A C80A C68A 146(3)
C75A C79A C80A C18A -150(2)
C25A C79A C80A C18A -6(3)
C19A C18A C80A C68A -143(3)
C17A C18A C80A C68A -4(3)
C19A C18A C80A C79A 11(4)
C17A C18A C80A C79A 150(2)
C4P N1P C1P C20P -178.7(15)
Ni1P N1P C1P C20P 2(2)
C4P N1P C1P C2P -1.1(15)
Ni1P N1P C1P C2P 179.3(9)
C20P C1P C2P C3P 179.8(15)
N1P C1P C2P C3P 2.1(17)
C20P C1P C2P C21P -1(2)
N1P C1P C2P C21P -178.2(15)
C1P C2P C3P C4P -2.1(17)
C21P C2P C3P C4P 178.2(16)
C1P C2P C3P C23P 179.1(15)
C21P C2P C3P C23P -1(3)
C1P N1P C4P C5P 179.2(14)
Ni1P N1P C4P C5P -1(2)
C1P N1P C4P C3P -0.2(15)
Ni1P N1P C4P C3P 179.4(9)
C2P C3P C4P C5P -177.8(15)
C23P C3P C4P C5P 1(2)
C2P C3P C4P N1P 1.6(17)
C23P C3P C4P N1P -179.5(13)
N1P C4P C5P C6P -2(2)
C3P C4P C5P C6P 177.6(14)
C4P C5P C6P N2P 4(2)
C4P C5P C6P C7P -176.2(15)
C9P N2P C6P C5P -178.6(14)
Ni1P N2P C6P C5P -3(2)
C9P N2P C6P C7P 1.7(15)
Ni1P N2P C6P C7P 176.9(9)
C5P C6P C7P C8P 177.4(14)
N2P C6P C7P C8P -2.9(16)
C5P C6P C7P C25P 5(2)
N2P C6P C7P C25P -175.3(12)
C6P C7P C8P C9P 2.8(17)
C25P C7P C8P C9P 174.6(15)
C6P C7P C8P C27P -178.7(15)
C25P C7P C8P C27P -7(3)
C6P N2P C9P C10P -179.4(15)
Ni1P N2P C9P C10P 5(2)
C6P N2P C9P C8P 0.1(16)
Ni1P N2P C9P C8P -175.3(10)
C7P C8P C9P C10P 177.6(15)
C27P C8P C9P C10P -1(3)
C7P C8P C9P N2P -1.9(18)
C27P C8P C9P N2P 179.5(13)
N2P C9P C10P C11P -5(3)
C8P C9P C10P C11P 175.5(16)
C9P C10P C11P N3P 3(2)
C9P C10P C11P C12P -176.2(14)
C14P N3P C11P C10P -178.4(14)
Ni1P N3P C11P C10P -2(2)
C14P N3P C11P C12P 1.3(14)
Ni1P N3P C11P C12P 177.6(8)
C10P C11P C12P C13P 179.4(14)
N3P C11P C12P C13P -0.3(16)
C10P C11P C12P C29P 0(2)
N3P C11P C12P C29P -179.4(13)
C29P C12P C13P C14P 178.2(16)
C11P C12P C13P C14P -0.8(16)
C29P C12P C13P C31P 2(3)
C11P C12P C13P C31P -176.9(14)
C11P N3P C14P C15P 178.6(13)
Ni1P N3P C14P C15P 2(2)
C11P N3P C14P C13P -1.8(14)
Ni1P N3P C14P C13P -177.9(9)
C12P C13P C14P N3P 1.7(17)
C31P C13P C14P N3P 178.3(12)
C12P C13P C14P C15P -178.6(15)
C31P C13P C14P C15P -2(2)
N3P C14P C15P C16P -4(2)
C13P C14P C15P C16P 176.4(14)
C14P C15P C16P N4P 4(2)
C14P C15P C16P C17P -176.7(15)
C19P N4P C16P C15P -179.0(14)
Ni1P N4P C16P C15P -3(2)
C19P N4P C16P C17P 1.8(16)
Ni1P N4P C16P C17P 178.0(10)
C15P C16P C17P C18P -179.4(14)
N4P C16P C17P C18P -0.2(18)
C15P C16P C17P C33P 2(3)
N4P C16P C17P C33P -179.1(14)
C16P C17P C18P C19P -1.4(18)
C33P C17P C18P C19P 177.4(17)
C16P C17P C18P C35P -173.1(16)
C33P C17P C18P C35P 6(3)
C16P N4P C19P C18P -2.8(18)
Ni1P N4P C19P C18P -178.9(11)
C16P N4P C19P C20P -179.9(15)
Ni1P N4P C19P C20P 4(2)
C17P C18P C19P N4P 3(2)
C35P C18P C19P N4P 174.6(16)
C17P C18P C19P C20P 179.8(16)
C35P C18P C19P C20P -8(3)
N1P C1P C20P C19P 1(3)
C2P C1P C20P C19P -176.6(15)
N4P C19P C20P C1P -4(3)
C18P C19P C20P C1P 179.6(17)
C3P C2P C21P C22P -91(2)
C1P C2P C21P C22P 90(2)
C2P C3P C23P C24P 93(2)
C4P C3P C23P C24P -86(2)
C8P C7P C25P C26P -90(2)
C6P C7P C25P C26P 81(2)
C7P C8P C27P C28P 101.6(17)
C9P C8P C27P C28P -80.1(19)
C13P C12P C29P C30P -102(2)
C11P C12P C29P C30P 76.5(18)
C12P C13P C31P C32P 96(2)
C14P C13P C31P C32P -79.4(18)
C18P C17P C33P C34P -100(2)
C16P C17P C33P C34P 79(2)
C17P C18P C35P C36P 91(2)
C19P C18P C35P C36P -79(3)
C6S C1S C2S C3S 0.0
C1S C2S C3S C4S 0.0
C2S C3S C4S C5S 0.0
C3S C4S C5S C6S 0.0
C4S C5S C6S C1S 0.0
C2S C1S C6S C5S 0.0
C12S C7S C8S C9S 0.0
C7S C8S C9S C10S 0.0
C8S C9S C10S C11S 0.0
C9S C10S C11S C12S 0.0
C10S C11S C12S C7S 0.0
C8S C7S C12S C11S 0.0
